data_7235730
loop_
_publ_author_name
'Li, Xiao-Jun'
'Li, Meng'
'Yao, Wei'
'Lu, Hai-Yan'
'Zhao, YongSheng'
'Chen, Chuan-Feng'

_publ_section_title
;
 Dialkoxybenzo[j]fluoranthenes: synthesis, structures, photophysical
 properties, and optical waveguide application
;
_journal_issue 24
_journal_name_full 'RSC Advances'
_journal_page_first 18609
_journal_paper_doi 10.1039/C4RA17112H
_journal_volume 5
_journal_year 2015
_chemical_formula_moiety 'C22 H16 O2'
_chemical_formula_sum 'C22 H16 O2'
_chemical_formula_weight 312.35
_space_group_crystal_system orthorhombic
_space_group_IT_number 61
_space_group_name_Hall '-P 2ac 2ab'
_space_group_name_H-M_alt 'P b c a'
_atom_sites_solution_hydrogens geom
_audit_creation_date 2013-12-24
_audit_creation_method
;
Olex2 1.2
(compiled 2013.12.10 svn.r2850 for OlexSys, GUI svn.r4736)
;
_audit_update_record
;
2014-12-02 deposited with the CCDC.
2015-02-04 downloaded from the CCDC.
;
_cell_angle_alpha 90
_cell_angle_beta 90
_cell_angle_gamma 90
_cell_formula_units_Z 8
_cell_length_a 10.361(2)
_cell_length_b 14.6319(7)
_cell_length_c 20.1158(9)
_cell_measurement_reflns_used 8634
_cell_measurement_temperature 173.1500
_cell_measurement_theta_max 27.4843
_cell_measurement_theta_min 1.3917
_cell_volume 3049.6(6)
_computing_cell_refinement 'CrystalClear (Rigaku Inc., 2007)'
_computing_data_collection 'CrystalClear (Rigaku Inc., 2007)'
_computing_data_reduction 'CrystalClear (Rigaku Inc., 2007)'
_computing_molecular_graphics 'Olex2 (Dolomanov et al., 2009)'
_computing_publication_material 'Olex2 (Dolomanov et al., 2009)'
_computing_structure_refinement 'XL (Sheldrick, 2008)'
_computing_structure_solution
;
'XL (Sheldrick, 2008)'
;
_diffrn_ambient_temperature 173.1500
_diffrn_detector_area_resol_mean 28.5714
_diffrn_measured_fraction_theta_full 0.997
_diffrn_measured_fraction_theta_max 0.995
_diffrn_measurement_device
;
Saturn724+ (2x2 bin mode)
;
_diffrn_measurement_device_details
;
AFC10: Fixed Chi 2 circle
;
_diffrn_measurement_device_type 'Saturn724+ CCD'
_diffrn_measurement_method dtprofit.ref
_diffrn_orient_matrix_type d*Trek
_diffrn_orient_matrix_UB_11 -0.0964
_diffrn_orient_matrix_UB_12 0.0037
_diffrn_orient_matrix_UB_13 -0.0018
_diffrn_orient_matrix_UB_21 0.0029
_diffrn_orient_matrix_UB_22 0.0649
_diffrn_orient_matrix_UB_23 -0.0214
_diffrn_orient_matrix_UB_31 0.0003
_diffrn_orient_matrix_UB_32 -0.0156
_diffrn_orient_matrix_UB_33 -0.0472
_diffrn_radiation_detector CCD
_diffrn_radiation_monochromator 'Graphite Monochromator'
_diffrn_radiation_type MoK\a
_diffrn_radiation_wavelength 0.71073
_diffrn_reflns_av_R_equivalents 0.0406
_diffrn_reflns_av_unetI/netI 0.0381
_diffrn_reflns_Laue_measured_fraction_full 0.997
_diffrn_reflns_Laue_measured_fraction_max 0.995
_diffrn_reflns_limit_h_max 13
_diffrn_reflns_limit_h_min -13
_diffrn_reflns_limit_k_max 18
_diffrn_reflns_limit_k_min -18
_diffrn_reflns_limit_l_max 26
_diffrn_reflns_limit_l_min -11
_diffrn_reflns_number 11528
_diffrn_reflns_point_group_measured_fraction_full 0.997
_diffrn_reflns_point_group_measured_fraction_max 0.995
_diffrn_reflns_theta_full 26.000
_diffrn_reflns_theta_max 27.483
_diffrn_reflns_theta_min 2.823
_diffrn_source 'Sealed Tube'
_diffrn_source_current 30.0000
_diffrn_source_power 1.5000
_diffrn_source_voltage 50.0000
_exptl_absorpt_coefficient_mu 0.086
_exptl_absorpt_correction_T_max 1.0000
_exptl_absorpt_correction_T_min 0.6449
_exptl_absorpt_correction_type multi-scan
_exptl_absorpt_process_details 'CrystalClear (Rigaku Inc., 2007)'
_exptl_crystal_colour yellow
_exptl_crystal_colour_primary yellow
_exptl_crystal_density_diffrn 1.361
_exptl_crystal_description block
_exptl_crystal_F_000 1312
_exptl_crystal_size_max 0.46
_exptl_crystal_size_mid 0.3
_exptl_crystal_size_min 0.26
_refine_diff_density_max 0.193
_refine_diff_density_min -0.153
_refine_diff_density_rms 0.038
_refine_ls_extinction_method none
_refine_ls_goodness_of_fit_ref 1.224
_refine_ls_hydrogen_treatment mixed
_refine_ls_matrix_type full
_refine_ls_number_parameters 219
_refine_ls_number_reflns 3474
_refine_ls_number_restraints 0
_refine_ls_restrained_S_all 1.224
_refine_ls_R_factor_all 0.0680
_refine_ls_R_factor_gt 0.0625
_refine_ls_shift/su_max 0.001
_refine_ls_shift/su_mean 0.000
_refine_ls_structure_factor_coef Fsqd
_refine_ls_weighting_details 'w=1/[\s^2^(Fo^2^)+(0.0294P)^2^+1.4953P] where P=(Fo^2^+2Fc^2^)/3'
_refine_ls_weighting_scheme calc
_refine_ls_wR_factor_gt 0.1224
_refine_ls_wR_factor_ref 0.1250
_reflns_Friedel_coverage 0.000
_reflns_number_gt 3264
_reflns_number_total 3474
_reflns_threshold_expression 'I > 2\s(I)'
_cod_data_source_file c4ra17112h2.cif
_cod_data_source_block sa3097
_cod_original_cell_volume 3049.4(7)
_cod_database_code 7235730
_shelxl_version_number 2013-4
_shelx_space_group_comment
;
The symmetry employed for this shelxl refinement is uniquely defined
by the following loop, which should always be used as a source of
symmetry information in preference to the above space-group names.
They are only intended as comments.
;
_diffrn_number_total 3918
_olex2_refinement_description
;
1. Fixed Uiso
 At 1.2 times of:
  All C(H) groups
 At 1.5 times of:
  All C(H,H,H) groups
2.a Aromatic/amide H refined with riding coordinates:
 C2(H2), C3(H3), C5(H5), C6(H6), C7(H7), C15(H15), C16(H16), C17(H17),
 C19(H19), C20(H20)
2.b Idealised Me refined as rotating group:
 C21(H21A,H21B,H21C), C22(H22A,H22B,H22C)
;

loop_
_space_group_symop_operation_xyz
'x, y, z'
'-x+1/2, -y, z+1/2'
'-x, y+1/2, -z+1/2'
'x+1/2, -y+1/2, -z'
'-x, -y, -z'
'x-1/2, y, -z-1/2'
'x, -y-1/2, z-1/2'
'-x-1/2, y-1/2, z'

loop_
_atom_site_label
_atom_site_type_symbol
_atom_site_fract_x
_atom_site_fract_y
_atom_site_fract_z
_atom_site_U_iso_or_equiv
_atom_site_adp_type
_atom_site_occupancy
_atom_site_site_symmetry_order
_atom_site_calc_flag
_atom_site_refinement_flags_posn
O1 O 0.69403(12) 0.41971(8) 0.70047(6) 0.0357(3) Uani 1 1 d .
O2 O 0.05233(14) 0.47658(10) 0.38552(7) 0.0445(4) Uani 1 1 d .
C1 C 0.62065(16) 0.49705(12) 0.69924(8) 0.0290(4) Uani 1 1 d .
C2 C 0.63621(17) 0.57021(12) 0.74501(9) 0.0329(4) Uani 1 1 d .
H2 H 0.7003 0.5663 0.7772 0.040 Uiso 1 1 calc R
C3 C 0.55904(18) 0.64664(12) 0.74292(9) 0.0333(4) Uani 1 1 d .
H3 H 0.5709 0.6927 0.7742 0.040 Uiso 1 1 calc R
C4 C 0.46184(17) 0.65632(12) 0.69399(8) 0.0288(4) Uani 1 1 d .
C5 C 0.37730(18) 0.73109(12) 0.68472(9) 0.0331(4) Uani 1 1 d .
H5 H 0.3820 0.7815 0.7128 0.040 Uiso 1 1 calc R
C6 C 0.28815(18) 0.72912(12) 0.63418(9) 0.0341(4) Uani 1 1 d .
H6 H 0.2344 0.7793 0.6282 0.041 Uiso 1 1 calc R
C7 C 0.27520(17) 0.65308(12) 0.59074(8) 0.0311(4) Uani 1 1 d .
H7 H 0.2129 0.6535 0.5575 0.037 Uiso 1 1 calc R
C8 C 0.35537(16) 0.57886(11) 0.59818(8) 0.0270(4) Uani 1 1 d .
C9 C 0.44855(16) 0.58276(11) 0.65017(8) 0.0265(4) Uani 1 1 d .
C10 C 0.52493(16) 0.50359(11) 0.65142(8) 0.0270(4) Uani 1 1 d .
C11 C 0.47835(16) 0.44481(12) 0.59744(8) 0.0275(4) Uani 1 1 d .
C12 C 0.37580(16) 0.48968(11) 0.56505(8) 0.0263(4) Uani 1 1 d .
C13 C 0.31345(16) 0.44783(11) 0.50992(8) 0.0279(4) Uani 1 1 d .
C14 C 0.35868(17) 0.35986(12) 0.48975(9) 0.0309(4) Uani 1 1 d .
C15 C 0.46322(18) 0.31807(12) 0.52308(9) 0.0329(4) Uani 1 1 d .
H15 H 0.4925 0.2614 0.5086 0.040 Uiso 1 1 calc R
C16 C 0.52251(17) 0.35901(12) 0.57622(9) 0.0311(4) Uani 1 1 d .
H16 H 0.5908 0.3304 0.5978 0.037 Uiso 1 1 calc R
C17 C 0.21055(17) 0.48905(12) 0.47434(8) 0.0308(4) Uani 1 1 d .
H17 H 0.1817 0.5469 0.4865 0.037 Uiso 1 1 calc R
C18 C 0.15333(18) 0.44435(13) 0.42224(9) 0.0340(4) Uani 1 1 d .
C19 C 0.1974(2) 0.35717(13) 0.40234(9) 0.0388(5) Uani 1 1 d .
H19 H 0.1581 0.3273 0.3669 0.047 Uiso 1 1 calc R
C20 C 0.29696(19) 0.31714(13) 0.43489(9) 0.0369(4) Uani 1 1 d .
H20 H 0.3257 0.2601 0.4209 0.044 Uiso 1 1 calc R
C21 C 0.80333(18) 0.41843(13) 0.74409(10) 0.0382(4) Uani 1 1 d .
H21A H 0.7745 0.4233 0.7893 0.057 Uiso 1 1 calc GR
H21B H 0.8590 0.4689 0.7338 0.057 Uiso 1 1 calc GR
H21C H 0.8497 0.3622 0.7384 0.057 Uiso 1 1 calc GR
C22 C 0.0100(2) 0.56745(14) 0.39803(10) 0.0446(5) Uani 1 1 d .
H22A H -0.0190 0.5723 0.4432 0.067 Uiso 1 1 calc GR
H22B H -0.0597 0.5822 0.3685 0.067 Uiso 1 1 calc GR
H22C H 0.0802 0.6091 0.3908 0.067 Uiso 1 1 calc GR

loop_
_atom_site_aniso_label
_atom_site_aniso_U_11
_atom_site_aniso_U_22
_atom_site_aniso_U_33
_atom_site_aniso_U_23
_atom_site_aniso_U_13
_atom_site_aniso_U_12
O1 0.0339(7) 0.0324(7) 0.0409(7) 0.0035(5) -0.0086(6) 0.0024(6)
O2 0.0476(8) 0.0422(8) 0.0436(8) 0.0030(6) -0.0168(6) -0.0081(7)
C1 0.0266(8) 0.0287(9) 0.0316(8) 0.0058(7) 0.0015(7) -0.0017(7)
C2 0.0308(9) 0.0382(10) 0.0298(9) 0.0024(7) -0.0047(7) -0.0052(8)
C3 0.0344(9) 0.0351(10) 0.0303(9) -0.0025(7) -0.0017(7) -0.0045(8)
C4 0.0292(9) 0.0288(9) 0.0285(8) -0.0002(7) 0.0031(7) -0.0032(7)
C5 0.0366(10) 0.0287(9) 0.0340(9) -0.0037(7) 0.0026(8) -0.0008(8)
C6 0.0370(10) 0.0298(9) 0.0355(9) -0.0002(7) 0.0002(8) 0.0060(8)
C7 0.0316(9) 0.0329(9) 0.0287(8) 0.0015(7) -0.0021(7) 0.0019(8)
C8 0.0271(8) 0.0280(9) 0.0260(8) 0.0004(6) 0.0032(7) -0.0023(7)
C9 0.0250(8) 0.0281(9) 0.0265(8) 0.0024(6) 0.0023(6) -0.0031(7)
C10 0.0257(8) 0.0273(8) 0.0280(8) 0.0027(6) 0.0022(7) -0.0037(7)
C11 0.0269(8) 0.0266(8) 0.0291(8) 0.0016(7) 0.0035(7) -0.0038(7)
C12 0.0264(8) 0.0266(8) 0.0259(8) 0.0017(6) 0.0034(6) -0.0023(7)
C13 0.0295(9) 0.0281(8) 0.0260(8) 0.0019(6) 0.0028(7) -0.0066(7)
C14 0.0344(9) 0.0282(9) 0.0301(8) 0.0006(7) 0.0053(7) -0.0069(8)
C15 0.0358(10) 0.0247(9) 0.0384(10) -0.0012(7) 0.0070(8) -0.0020(8)
C16 0.0299(9) 0.0269(9) 0.0366(9) 0.0033(7) 0.0029(7) 0.0007(7)
C17 0.0331(9) 0.0296(9) 0.0295(8) -0.0001(7) 0.0015(7) -0.0046(8)
C18 0.0355(10) 0.0348(10) 0.0317(9) 0.0062(7) -0.0028(7) -0.0108(8)
C19 0.0489(11) 0.0348(10) 0.0328(9) -0.0024(8) -0.0035(8) -0.0140(9)
C20 0.0468(11) 0.0286(9) 0.0352(9) -0.0035(7) 0.0016(8) -0.0086(9)
C21 0.0311(9) 0.0422(11) 0.0414(10) 0.0074(8) -0.0076(8) 0.0020(8)
C22 0.0431(11) 0.0480(12) 0.0428(11) 0.0061(9) -0.0099(9) -0.0005(10)

loop_
_atom_type_symbol
_atom_type_description
_atom_type_scat_dispersion_real
_atom_type_scat_dispersion_imag
_atom_type_scat_source
C C 0.0033 0.0016 'International Tables Vol C Tables 4.2.6.8 and 6.1.1.4'
H H 0.0000 0.0000 'International Tables Vol C Tables 4.2.6.8 and 6.1.1.4'
O O 0.0106 0.0060 'International Tables Vol C Tables 4.2.6.8 and 6.1.1.4'

loop_
_geom_angle_atom_site_label_1
_geom_angle_atom_site_label_2
_geom_angle_atom_site_label_3
_geom_angle
C1 O1 C21 117.56(14)
C18 O2 C22 117.61(15)
O1 C1 C2 123.38(15)
O1 C1 C10 117.98(16)
C10 C1 C2 118.63(16)
C3 C2 C1 121.79(16)
C2 C3 C4 121.08(16)
C5 C4 C3 127.59(16)
C9 C4 C3 115.56(16)
C9 C4 C5 116.85(16)
C6 C5 C4 119.86(16)
C5 C6 C7 122.33(17)
C8 C7 C6 119.63(16)
C7 C8 C9 117.23(15)
C7 C8 C12 137.18(16)
C9 C8 C12 105.59(14)
C4 C9 C8 124.09(16)
C4 C9 C10 124.67(16)
C10 C9 C8 111.24(15)
C1 C10 C9 118.26(16)
C1 C10 C11 135.17(16)
C9 C10 C11 106.57(14)
C12 C11 C10 108.50(15)
C16 C11 C10 130.00(16)
C16 C11 C12 121.49(16)
C11 C12 C8 108.09(14)
C11 C12 C13 120.18(15)
C13 C12 C8 131.73(16)
C12 C13 C14 117.41(16)
C17 C13 C12 123.49(16)
C17 C13 C14 119.09(16)
C15 C14 C13 120.44(16)
C15 C14 C20 121.55(17)
C20 C14 C13 118.00(17)
C16 C15 C14 121.62(17)
C15 C16 C11 118.84(17)
C18 C17 C13 120.54(17)
O2 C18 C17 125.50(18)
O2 C18 C19 113.98(16)
C17 C18 C19 120.52(18)
C20 C19 C18 119.97(17)
C19 C20 C14 121.86(18)

loop_
_geom_bond_atom_site_label_1
_geom_bond_atom_site_label_2
_geom_bond_distance
O1 C1 1.363(2)
O1 C21 1.433(2)
O2 C18 1.365(2)
O2 C22 1.422(2)
C1 C2 1.421(2)
C1 C10 1.385(2)
C2 C3 1.375(3)
C3 C4 1.415(2)
C4 C5 1.414(2)
C4 C9 1.398(2)
C5 C6 1.374(3)
C6 C7 1.421(2)
C7 C8 1.375(2)
C8 C9 1.424(2)
C8 C12 1.480(2)
C9 C10 1.403(2)
C10 C11 1.467(2)
C11 C12 1.409(2)
C11 C16 1.403(2)
C12 C13 1.422(2)
C13 C14 1.429(2)
C13 C17 1.419(2)
C14 C15 1.413(3)
C14 C20 1.421(2)
C15 C16 1.371(3)
C17 C18 1.370(2)
C18 C19 1.413(3)
C19 C20 1.355(3)

loop_
_geom_torsion_atom_site_label_1
_geom_torsion_atom_site_label_2
_geom_torsion_atom_site_label_3
_geom_torsion_atom_site_label_4
_geom_torsion
O1 C1 C2 C3 -178.96(16)
O1 C1 C10 C9 179.60(14)
O1 C1 C10 C11 -0.3(3)
O2 C18 C19 C20 -179.75(17)
C1 C2 C3 C4 -1.2(3)
C1 C10 C11 C12 179.96(18)
C1 C10 C11 C16 -1.5(3)
C2 C1 C10 C9 0.6(2)
C2 C1 C10 C11 -179.31(18)
C2 C3 C4 C5 -178.63(17)
C2 C3 C4 C9 1.6(3)
C3 C4 C5 C6 179.87(18)
C3 C4 C9 C8 179.12(16)
C3 C4 C9 C10 -1.1(2)
C4 C5 C6 C7 1.3(3)
C4 C9 C10 C1 0.0(2)
C4 C9 C10 C11 179.88(15)
C5 C4 C9 C8 -0.7(2)
C5 C4 C9 C10 179.17(16)
C5 C6 C7 C8 -1.1(3)
C6 C7 C8 C9 0.0(2)
C6 C7 C8 C12 -179.06(18)
C7 C8 C9 C4 0.8(2)
C7 C8 C9 C10 -179.02(15)
C7 C8 C12 C11 178.89(19)
C7 C8 C12 C13 -0.2(3)
C8 C9 C10 C1 179.82(15)
C8 C9 C10 C11 -0.28(19)
C8 C12 C13 C14 179.27(16)
C8 C12 C13 C17 -0.3(3)
C9 C4 C5 C6 -0.4(3)
C9 C8 C12 C11 -0.28(18)
C9 C8 C12 C13 -179.36(17)
C9 C10 C11 C12 0.09(18)
C9 C10 C11 C16 178.63(17)
C10 C1 C2 C3 0.0(3)
C10 C11 C12 C8 0.12(18)
C10 C11 C12 C13 179.33(14)
C10 C11 C16 C15 -178.93(17)
C11 C12 C13 C14 0.3(2)
C11 C12 C13 C17 -179.31(15)
C12 C8 C9 C4 -179.81(15)
C12 C8 C9 C10 0.35(18)
C12 C11 C16 C15 -0.6(3)
C12 C13 C14 C15 -1.3(2)
C12 C13 C14 C20 179.79(15)
C12 C13 C17 C18 -179.00(16)
C13 C14 C15 C16 1.4(3)
C13 C14 C20 C19 -0.5(3)
C13 C17 C18 O2 178.61(16)
C13 C17 C18 C19 -1.1(3)
C14 C13 C17 C18 1.4(2)
C14 C15 C16 C11 -0.5(3)
C15 C14 C20 C19 -179.43(17)
C16 C11 C12 C8 -178.56(15)
C16 C11 C12 C13 0.6(2)
C17 C13 C14 C15 178.34(15)
C17 C13 C14 C20 -0.6(2)
C17 C18 C19 C20 0.0(3)
C18 C19 C20 C14 0.8(3)
C20 C14 C15 C16 -179.70(17)
C21 O1 C1 C2 -9.0(2)
C21 O1 C1 C10 171.98(15)
C22 O2 C18 C17 6.1(3)
C22 O2 C18 C19 -174.11(17)
